data_4328518
loop_
_publ_author_name
'Celedonio M. \'Alvarez'
'Ra\'ul Garc\'ia-Rodr\'iguez'
'Daniel Miguel'

_publ_contact_author
;
     DANIEL MIGUEL
     IU CINQUIMA/Quimica Inorganica
     Facultad de Ciencias
     Universidad de Valladolid
     C/ Prado de la Magdalena s/n
     47005 Valladolid
     SPAIN
;
_publ_contact_author_email dmsj@qi.uva.es
_publ_contact_author_fax +34-983-423013
_publ_contact_author_phone +34-983-184096
_publ_section_title
;
 Iminopyridine Complexes of Manganese, Rhenium, and Molybdenum Derived
 from Amino Ester Methylserine and Peptides Gly-Gly, Gly-Val, and
 Gly-Gly-Gly: Self-Assembly of the Peptide Chains
;
_journal_name_full 'Inorganic Chemistry'
_journal_page_first 2984
_journal_page_last 2996
_journal_paper_doi 10.1021/ic2022984
_journal_volume 51
_journal_year 2012
_chemical_absolute_configuration ad
_chemical_formula_sum 'C23 H32 Br Mo N3 O6'
_chemical_formula_weight 622.37
_chemical_name_systematic
; 
 ? 
;
_space_group_IT_number 19
_symmetry_cell_setting orthorhombic
_symmetry_space_group_name_Hall 'P 2ac 2ab'
_symmetry_space_group_name_H-M 'P 21 21 21'
_atom_sites_solution_hydrogens geom
_atom_sites_solution_primary direct
_atom_sites_solution_secondary difmap
_audit_creation_method SHELXL-97
_cell_angle_alpha 90.00
_cell_angle_beta 90.00
_cell_angle_gamma 90.00
_cell_formula_units_Z 4
_cell_length_a 9.609(6)
_cell_length_b 12.090(7)
_cell_length_c 24.349(15)
_cell_measurement_reflns_used 891
_cell_measurement_temperature 298(2)
_cell_measurement_theta_max 21.558
_cell_measurement_theta_min 2.706
_cell_volume 2829(3)
_computing_cell_refinement 'Bruker SMART'
_computing_data_collection 'Bruker SMART'
_computing_data_reduction 'Bruker SHELXTL'
_computing_molecular_graphics 'Bruker SHELXTL'
_computing_publication_material 'Bruker SHELXTL'
_computing_structure_refinement 'SHELXL-97 (Sheldrick, 1997)'
_computing_structure_solution 'SHELXS-97 (Sheldrick, 1990)'
_diffrn_ambient_temperature 298(2)
_diffrn_measured_fraction_theta_full 0.999
_diffrn_measured_fraction_theta_max 0.999
_diffrn_measurement_device_type 'CCD area detector'
_diffrn_measurement_method 'phi and omega scans'
_diffrn_radiation_monochromator graphite
_diffrn_radiation_source 'fine-focus sealed tube'
_diffrn_radiation_type MoK\a
_diffrn_radiation_wavelength 0.71073
_diffrn_reflns_av_R_equivalents 0.0568
_diffrn_reflns_av_sigmaI/netI 0.0520
_diffrn_reflns_limit_h_max 11
_diffrn_reflns_limit_h_min -11
_diffrn_reflns_limit_k_max 14
_diffrn_reflns_limit_k_min -14
_diffrn_reflns_limit_l_max 29
_diffrn_reflns_limit_l_min -29
_diffrn_reflns_number 22128
_diffrn_reflns_theta_full 25.31
_diffrn_reflns_theta_max 25.31
_diffrn_reflns_theta_min 1.67
_exptl_absorpt_coefficient_mu 1.914
_exptl_absorpt_correction_T_max 1.000000
_exptl_absorpt_correction_T_min 0.707371
_exptl_absorpt_correction_type multi-scan
_exptl_absorpt_process_details SADABS
_exptl_crystal_colour BROWN
_exptl_crystal_density_diffrn 1.461
_exptl_crystal_description PRISM
_exptl_crystal_F_000 1264
_exptl_crystal_size_max 0.30
_exptl_crystal_size_mid 0.14
_exptl_crystal_size_min 0.10
_refine_diff_density_max 0.764
_refine_diff_density_min -0.383
_refine_diff_density_rms 0.071
_refine_ls_abs_structure_details 'Flack H D (1983), Acta Cryst. A39, 876-881'
_refine_ls_abs_structure_Flack 0.015(9)
_refine_ls_extinction_method none
_refine_ls_goodness_of_fit_ref 0.947
_refine_ls_hydrogen_treatment constr
_refine_ls_matrix_type full
_refine_ls_number_parameters 311
_refine_ls_number_reflns 5168
_refine_ls_number_restraints 0
_refine_ls_restrained_S_all 0.947
_refine_ls_R_factor_all 0.0518
_refine_ls_R_factor_gt 0.0342
_refine_ls_shift/su_max 0.000
_refine_ls_shift/su_mean 0.000
_refine_ls_structure_factor_coef Fsqd
_refine_ls_weighting_details 'calc w=1/[\s^2^(Fo^2^)+(0.0393P)^2^+0.0000P] where P=(Fo^2^+2Fc^2^)/3'
_refine_ls_weighting_scheme calc
_refine_ls_wR_factor_gt 0.0707
_refine_ls_wR_factor_ref 0.0751
_reflns_number_gt 4055
_reflns_number_total 5168
_reflns_threshold_expression >2sigma(I)
_cod_data_source_file ic2022984_si_002_10.cif
_cod_data_source_block Compound_4e_rg713am
_cod_database_code 4328518

loop_
_symmetry_equiv_pos_as_xyz
'x, y, z'
'-x+1/2, -y, z+1/2'
'-x, y+1/2, -z+1/2'
'x+1/2, -y+1/2, -z'

loop_
_atom_site_label
_atom_site_type_symbol
_atom_site_fract_x
_atom_site_fract_y
_atom_site_fract_z
_atom_site_U_iso_or_equiv
_atom_site_adp_type
_atom_site_occupancy
_atom_site_symmetry_multiplicity
_atom_site_calc_flag
_atom_site_refinement_flags
Mo1 Mo 0.38331(4) 0.48441(3) 0.178710(16) 0.04005(11) Uani 1 1 d .
Br1 Br 0.46245(6) 0.45365(4) 0.282196(19) 0.05322(15) Uani 1 1 d .
N1 N 0.5941(3) 0.5659(3) 0.17504(15) 0.0403(8) Uani 1 1 d .
N2 N 0.5395(4) 0.3475(3) 0.16458(14) 0.0402(9) Uani 1 1 d .
N3 N 0.4742(4) 0.1113(3) 0.07741(14) 0.0444(9) Uani 1 1 d .
H3 H 0.4043 0.0855 0.0953 0.053 Uiso 1 1 calc R
C1 C 0.2705(5) 0.6060(4) 0.2094(2) 0.0549(13) Uani 1 1 d .
O1 O 0.2070(4) 0.6771(3) 0.22929(18) 0.0866(13) Uani 1 1 d .
C2 C 0.2134(5) 0.4004(4) 0.1957(2) 0.0519(13) Uani 1 1 d .
O2 O 0.1128(4) 0.3518(3) 0.20734(17) 0.0757(11) Uani 1 1 d .
O3 O 0.6613(4) 0.2213(3) 0.07972(16) 0.0825(13) Uani 1 1 d .
O4 O 0.3214(5) 0.1955(4) -0.00220(14) 0.0861(13) Uani 1 1 d .
H4 H 0.2886 0.2313 -0.0277 0.129 Uiso 1 1 calc R
O5 O 0.4187(4) 0.0988(4) -0.06841(16) 0.0930(15) Uani 1 1 d .
C3 C 0.3219(6) 0.6110(4) 0.1109(2) 0.0666(16) Uani 1 1 d .
H3A H 0.2235 0.6269 0.1068 0.080 Uiso 1 1 calc R
H3B H 0.3811 0.6755 0.1070 0.080 Uiso 1 1 calc R
C4 C 0.3711(5) 0.5106(5) 0.08714(18) 0.0589(13) Uani 1 1 d .
C5 C 0.2858(6) 0.4188(5) 0.0970(2) 0.0640(15) Uani 1 1 d .
H5A H 0.3191 0.3479 0.0838 0.077 Uiso 1 1 calc R
H5B H 0.1865 0.4295 0.0923 0.077 Uiso 1 1 calc R
C6 C 0.5038(6) 0.5063(6) 0.0531(2) 0.0854(19) Uani 1 1 d .
H6A H 0.4825 0.5232 0.0155 0.128 Uiso 1 1 calc R
H6B H 0.5435 0.4336 0.0554 0.128 Uiso 1 1 calc R
H6C H 0.5691 0.5595 0.0671 0.128 Uiso 1 1 calc R
C11 C 0.6222(5) 0.6721(3) 0.1804(2) 0.0523(11) Uani 1 1 d .
H11 H 0.5478 0.7210 0.1836 0.063 Uiso 1 1 calc R
C12 C 0.7573(5) 0.7160(4) 0.1814(2) 0.0626(14) Uani 1 1 d .
H12 H 0.7723 0.7917 0.1845 0.075 Uiso 1 1 calc R
C13 C 0.8660(5) 0.6437(4) 0.1778(2) 0.0668(14) Uani 1 1 d .
H13 H 0.9570 0.6699 0.1783 0.080 Uiso 1 1 calc R
C14 C 0.8410(5) 0.5323(4) 0.1735(2) 0.0602(13) Uani 1 1 d .
H14 H 0.9148 0.4827 0.1718 0.072 Uiso 1 1 calc R
C15 C 0.7038(4) 0.4938(4) 0.17174(17) 0.0425(10) Uani 1 1 d .
C16 C 0.6675(5) 0.3774(4) 0.16726(18) 0.0439(12) Uani 1 1 d .
H16 H 0.7374 0.3242 0.1663 0.053 Uiso 1 1 calc R
C17 C 0.5104(5) 0.2297(3) 0.15778(18) 0.0446(12) Uani 1 1 d .
H17A H 0.4117 0.2168 0.1631 0.054 Uiso 1 1 calc R
H17B H 0.5604 0.1884 0.1857 0.054 Uiso 1 1 calc R
C18 C 0.5530(5) 0.1872(4) 0.10087(18) 0.0446(11) Uani 1 1 d .
C19 C 0.5012(5) 0.0698(4) 0.02234(18) 0.0494(13) Uani 1 1 d .
H19 H 0.5966 0.0921 0.0135 0.059 Uiso 1 1 calc R
C20 C 0.4097(5) 0.1217(4) -0.0215(2) 0.0544(13) Uani 1 1 d .
C21 C 0.4992(6) -0.0580(5) 0.0187(2) 0.0757(19) Uani 1 1 d .
H21 H 0.5193 -0.0761 -0.0197 0.091 Uiso 1 1 calc R
C22 C 0.6165(9) -0.1074(6) 0.0518(3) 0.125(3) Uani 1 1 d .
H22A H 0.6047 -0.0887 0.0899 0.188 Uiso 1 1 calc R
H22B H 0.7037 -0.0786 0.0389 0.188 Uiso 1 1 calc R
H22C H 0.6158 -0.1864 0.0478 0.188 Uiso 1 1 calc R
C23 C 0.3602(10) -0.1061(6) 0.0306(4) 0.139(3) Uani 1 1 d .
H23A H 0.3595 -0.1827 0.0202 0.208 Uiso 1 1 calc R
H23B H 0.2905 -0.0670 0.0101 0.208 Uiso 1 1 calc R
H23C H 0.3409 -0.0997 0.0692 0.208 Uiso 1 1 calc R
O90 O 0.1959(5) 0.0819(5) 0.1266(2) 0.1145(19) Uani 1 1 d .
C91 C 0.0737(9) 0.1239(8) 0.1047(3) 0.122(3) Uani 1 1 d .
H91A H 0.0735 0.1159 0.0651 0.146 Uiso 1 1 calc R
H91B H 0.0647 0.2018 0.1136 0.146 Uiso 1 1 calc R
C94 C 0.1581(8) 0.0126(11) 0.1684(4) 0.211(7) Uani 1 1 d .
H94A H 0.1803 0.0467 0.2034 0.254 Uiso 1 1 calc R
H94B H 0.2100 -0.0560 0.1656 0.254 Uiso 1 1 calc R
C93 C 0.0173(10) -0.0095(11) 0.1660(5) 0.210(6) Uani 1 1 d .
H93A H -0.0255 0.0016 0.2016 0.252 Uiso 1 1 calc R
H93B H 0.0013 -0.0853 0.1545 0.252 Uiso 1 1 calc R
C92 C -0.0368(9) 0.0635(13) 0.1280(5) 0.236(8) Uani 1 1 d .
H92A H -0.1018 0.1134 0.1458 0.283 Uiso 1 1 calc R
H92B H -0.0862 0.0233 0.0996 0.283 Uiso 1 1 calc R

loop_
_atom_site_aniso_label
_atom_site_aniso_U_11
_atom_site_aniso_U_22
_atom_site_aniso_U_33
_atom_site_aniso_U_23
_atom_site_aniso_U_13
_atom_site_aniso_U_12
Mo1 0.03446(18) 0.0370(2) 0.0487(2) 0.00023(18) -0.00226(19) 0.00231(17)
Br1 0.0661(3) 0.0458(3) 0.0477(3) -0.0024(2) -0.0048(3) -0.0051(3)
N1 0.034(2) 0.0345(18) 0.052(2) 0.0012(18) -0.0003(19) 0.0002(15)
N2 0.040(2) 0.0341(19) 0.046(2) 0.0004(15) -0.006(2) 0.0031(18)
N3 0.042(2) 0.047(2) 0.044(2) -0.0003(17) 0.0009(19) -0.007(2)
C1 0.045(3) 0.054(3) 0.066(4) -0.005(3) -0.003(3) 0.002(3)
O1 0.060(3) 0.079(3) 0.121(4) -0.029(3) 0.004(2) 0.023(2)
C2 0.045(3) 0.054(3) 0.057(3) -0.001(2) 0.000(3) 0.009(3)
O2 0.044(2) 0.076(2) 0.107(3) 0.008(2) 0.008(2) -0.012(2)
O3 0.077(3) 0.091(3) 0.080(3) -0.033(2) 0.034(2) -0.040(2)
O4 0.099(3) 0.103(3) 0.056(2) -0.011(2) -0.017(2) 0.044(3)
O5 0.098(4) 0.130(4) 0.052(3) -0.017(2) -0.010(2) 0.038(3)
C3 0.070(4) 0.058(3) 0.072(4) 0.022(3) -0.015(3) 0.008(3)
C4 0.057(3) 0.079(4) 0.040(3) 0.014(3) -0.009(2) 0.010(4)
C5 0.066(4) 0.065(4) 0.061(4) -0.006(3) -0.021(3) 0.001(3)
C6 0.081(4) 0.119(5) 0.057(3) 0.019(4) 0.006(3) 0.008(4)
C11 0.047(3) 0.041(2) 0.069(3) -0.006(3) 0.007(3) 0.004(2)
C12 0.050(3) 0.049(3) 0.089(4) -0.013(3) 0.002(3) -0.012(2)
C13 0.043(3) 0.069(3) 0.088(4) -0.018(3) 0.000(3) -0.017(3)
C14 0.045(3) 0.064(3) 0.072(3) -0.018(3) -0.002(3) 0.004(2)
C15 0.043(2) 0.042(3) 0.041(2) -0.005(2) -0.007(2) 0.001(2)
C16 0.044(3) 0.043(3) 0.044(3) -0.006(2) -0.007(2) 0.014(2)
C17 0.048(3) 0.038(2) 0.048(3) 0.003(2) 0.002(2) 0.004(2)
C18 0.051(3) 0.038(3) 0.045(3) -0.001(2) 0.001(3) -0.003(2)
C19 0.046(3) 0.056(3) 0.046(3) -0.013(2) 0.000(2) -0.001(2)
C20 0.061(4) 0.057(3) 0.045(3) -0.009(2) -0.005(3) 0.003(3)
C21 0.095(6) 0.057(3) 0.074(4) -0.013(3) -0.017(3) 0.012(3)
C22 0.177(8) 0.094(5) 0.105(6) 0.000(4) -0.010(6) 0.071(6)
C23 0.168(9) 0.076(5) 0.173(9) 0.007(5) 0.003(7) -0.042(6)
O90 0.058(3) 0.178(6) 0.108(4) 0.035(4) 0.002(3) -0.026(3)
C91 0.096(7) 0.147(7) 0.123(7) 0.015(6) -0.006(5) 0.008(5)
C94 0.077(6) 0.382(19) 0.176(9) 0.167(13) -0.005(6) -0.009(8)
C93 0.112(8) 0.304(16) 0.215(12) 0.120(13) 0.030(8) -0.062(10)
C92 0.066(6) 0.43(2) 0.215(13) 0.130(14) 0.004(8) 0.001(11)

loop_
_atom_type_symbol
_atom_type_description
_atom_type_scat_dispersion_real
_atom_type_scat_dispersion_imag
_atom_type_scat_source
C C 0.0033 0.0016 'International Tables Vol C Tables 4.2.6.8 and 6.1.1.4'
H H 0.0000 0.0000 'International Tables Vol C Tables 4.2.6.8 and 6.1.1.4'
N N 0.0061 0.0033 'International Tables Vol C Tables 4.2.6.8 and 6.1.1.4'
O O 0.0106 0.0060 'International Tables Vol C Tables 4.2.6.8 and 6.1.1.4'
Br Br -0.2901 2.4595 'International Tables Vol C Tables 4.2.6.8 and 6.1.1.4'
Mo Mo -1.6832 0.6857 'International Tables Vol C Tables 4.2.6.8 and 6.1.1.4'

loop_
_geom_angle_atom_site_label_1
_geom_angle_atom_site_label_2
_geom_angle_atom_site_label_3
_geom_angle
C2 Mo1 C1 81.3(2)
C2 Mo1 N1 168.47(17)
C1 Mo1 N1 100.55(17)
C2 Mo1 C4 103.8(2)
C1 Mo1 C4 104.0(2)
N1 Mo1 C4 86.92(16)
C2 Mo1 N2 101.83(17)
C1 Mo1 N2 165.37(17)
N1 Mo1 N2 73.59(13)
C4 Mo1 N2 89.24(16)
C2 Mo1 C3 106.2(2)
C1 Mo1 C3 68.9(2)
N1 Mo1 C3 84.97(17)
C4 Mo1 C3 36.23(18)
N2 Mo1 C3 122.82(17)
C2 Mo1 C5 70.8(2)
C1 Mo1 C5 110.8(2)
N1 Mo1 C5 118.36(18)
C4 Mo1 C5 35.46(18)
N2 Mo1 C5 83.57(17)
C3 Mo1 C5 61.2(2)
C2 Mo1 Br1 88.01(14)
C1 Mo1 Br1 84.37(16)
N1 Mo1 Br1 80.89(10)
C4 Mo1 Br1 166.36(13)
N2 Mo1 Br1 81.48(9)
C3 Mo1 Br1 146.81(14)
C5 Mo1 Br1 150.90(14)
C11 N1 C15 117.9(4)
C11 N1 Mo1 127.3(3)
C15 N1 Mo1 114.5(3)
C16 N2 C17 117.6(4)
C16 N2 Mo1 115.0(3)
C17 N2 Mo1 127.2(3)
C18 N3 C19 122.5(4)
O1 C1 Mo1 177.5(5)
O2 C2 Mo1 178.1(5)
C4 C3 Mo1 69.1(3)
C5 C4 C3 114.3(5)
C5 C4 C6 123.9(5)
C3 C4 C6 121.8(5)
C5 C4 Mo1 75.5(3)
C3 C4 Mo1 74.7(3)
C6 C4 Mo1 119.3(3)
C4 C5 Mo1 69.1(3)
N1 C11 C12 124.0(4)
C13 C12 C11 117.7(4)
C12 C13 C14 120.0(4)
C13 C14 C15 119.6(4)
N1 C15 C14 120.7(4)
N1 C15 C16 115.8(4)
C14 C15 C16 123.5(4)
N2 C16 C15 120.4(4)
N2 C17 C18 112.2(4)
O3 C18 N3 122.4(4)
O3 C18 C17 119.4(4)
N3 C18 C17 118.1(4)
N3 C19 C20 113.7(4)
N3 C19 C21 113.3(4)
C20 C19 C21 111.4(4)
O5 C20 O4 123.5(5)
O5 C20 C19 122.8(5)
O4 C20 C19 113.6(4)
C23 C21 C22 114.4(6)
C23 C21 C19 113.0(5)
C22 C21 C19 110.9(5)
C94 O90 C91 106.6(6)
O90 C91 C92 107.1(7)
O90 C94 C93 110.3(8)
C94 C93 C92 105.9(9)
C93 C92 C91 108.5(8)

loop_
_geom_bond_atom_site_label_1
_geom_bond_atom_site_label_2
_geom_bond_distance
Mo1 C2 1.967(6)
Mo1 C1 1.974(5)
Mo1 N1 2.254(3)
Mo1 C4 2.255(4)
Mo1 N2 2.261(4)
Mo1 C3 2.328(5)
Mo1 C5 2.337(5)
Mo1 Br1 2.6582(16)
N1 C11 1.319(5)
N1 C15 1.371(5)
N2 C16 1.284(6)
N2 C17 1.461(5)
N3 C18 1.319(6)
N3 C19 1.455(6)
C1 O1 1.160(6)
C2 O2 1.167(6)
O3 C18 1.232(5)
O4 C20 1.319(6)
O5 C20 1.177(6)
C3 C4 1.426(7)
C4 C5 1.401(7)
C4 C6 1.521(7)
C11 C12 1.403(6)
C12 C13 1.365(7)
C13 C14 1.372(7)
C14 C15 1.399(6)
C15 C16 1.454(6)
C17 C18 1.533(6)
C19 C20 1.519(7)
C19 C21 1.547(7)
C21 C23 1.486(9)
C21 C22 1.509(8)
O90 C94 1.367(9)
O90 C91 1.385(8)
C91 C92 1.408(12)
C94 C93 1.380(11)
C93 C92 1.380(12)
